data_2241335
loop_
_publ_author_name
'Song, Jingbao'
'Zhou, Qiang'
'Wang, Aijian'

_publ_section_title
;
 Crystal structure of
 2-butylsulfanyl-4,6-bis[(<i>E</i>)-4-(dimethylamino)styryl]pyrimidine
;
_journal_issue 12
_journal_name_full 'Acta Crystallographica Section E'
_journal_page_first o978
_journal_paper_doi 10.1107/S2056989015021441
_journal_volume 71
_journal_year 2015
_chemical_formula_iupac 'C28 H34 N4 S'
_chemical_formula_moiety 'C28 H34 N4 S'
_chemical_formula_sum 'C28 H34 N4 S'
_chemical_formula_weight 458.65
_chemical_name_systematic
;
2-Butylsulfanyl-4,6-bis[(<i>E</i>)-4-(dimethylamino)styryl]pyrimidine
;
_space_group_crystal_system monoclinic
_space_group_IT_number 14
_space_group_name_Hall '-P 2ybc'
_space_group_name_H-M_alt 'P 1 21/c 1'
_symmetry_space_group_name_Hall '-P 2ybc'
_symmetry_space_group_name_H-M 'P 1 21/c 1'
_atom_sites_solution_hydrogens geom
_audit_creation_method SHELXL-2014/7
_cell_angle_alpha 90
_cell_angle_beta 99.31(3)
_cell_angle_gamma 90
_cell_formula_units_Z 4
_cell_length_a 7.4425(15)
_cell_length_b 12.583(3)
_cell_length_c 27.448(6)
_cell_measurement_reflns_used 8318
_cell_measurement_temperature 293(2)
_cell_measurement_theta_max 28.6457
_cell_measurement_theta_min 3.8495
_cell_volume 2536.6(10)
_computing_cell_refinement
;
CrystalClear (Rigaku, 2008)
;
_computing_data_collection
;
CrystalClear (Rigaku, 2008)
;
_computing_data_reduction
;
CrystalClear (Rigaku, 2008)
;
_computing_molecular_graphics
;
SHELXTL (Sheldrick, 2008)
;
_computing_publication_material
;
SHELXTL (Sheldrick, 2008)
;
_computing_structure_refinement
;
SHELXL2014 (Sheldrick, 2015)
;
_computing_structure_solution
;
SHELXTL (Sheldrick, 2008)
;
_diffrn_ambient_temperature 293(2)
_diffrn_detector_area_resol_mean 28.5714
_diffrn_measured_fraction_theta_full 0.984
_diffrn_measured_fraction_theta_max 0.966
_diffrn_measurement_device_type
;
Rigaku Saturn724+ CCD
;
_diffrn_measurement_method dtprofit.ref
_diffrn_radiation_type MoK\a
_diffrn_radiation_wavelength 0.71073
_diffrn_reflns_av_R_equivalents 0.0214
_diffrn_reflns_limit_h_max 9
_diffrn_reflns_limit_h_min -8
_diffrn_reflns_limit_k_max 15
_diffrn_reflns_limit_k_min -14
_diffrn_reflns_limit_l_max 21
_diffrn_reflns_limit_l_min -32
_diffrn_reflns_number 12427
_diffrn_reflns_theta_full 25.242
_diffrn_reflns_theta_max 26.028
_diffrn_reflns_theta_min 3.948
_exptl_absorpt_coefficient_mu 0.150
_exptl_absorpt_correction_T_max 1.0000
_exptl_absorpt_correction_T_min 0.7946
_exptl_absorpt_correction_type multi-scan
_exptl_absorpt_process_details
;
CrystalClear; Rigaku, 2008)
;
_exptl_crystal_colour colorless
_exptl_crystal_density_diffrn 1.201
_exptl_crystal_description prism
_exptl_crystal_F_000 984
_exptl_crystal_size_max 0.20
_exptl_crystal_size_mid 0.20
_exptl_crystal_size_min 0.20
_refine_diff_density_max 0.173
_refine_diff_density_min -0.290
_refine_ls_extinction_method none
_refine_ls_goodness_of_fit_ref 1.068
_refine_ls_hydrogen_treatment constr
_refine_ls_matrix_type full
_refine_ls_number_parameters 303
_refine_ls_number_reflns 4822
_refine_ls_number_restraints 0
_refine_ls_restrained_S_all 1.068
_refine_ls_R_factor_all 0.0458
_refine_ls_R_factor_gt 0.0408
_refine_ls_shift/su_max 0.001
_refine_ls_shift/su_mean 0.000
_refine_ls_structure_factor_coef Fsqd
_refine_ls_weighting_details 'w=1/[\s^2^(Fo^2^)+(0.0542P)^2^+0.4771P] where P=(Fo^2^+2Fc^2^)/3'
_refine_ls_weighting_scheme calc
_refine_ls_wR_factor_gt 0.1006
_refine_ls_wR_factor_ref 0.1042
_reflns_number_gt 4371
_reflns_number_total 4822
_reflns_threshold_expression 'I > 2\s(I)'
_cod_data_source_file hb7541sup1.cif
_cod_data_source_block I
_cod_database_code 2241335
_shelx_space_group_comment
;
The symmetry employed for this shelxl refinement is uniquely defined
by the following loop, which should always be used as a source of
symmetry information in preference to the above space-group names.
They are only intended as comments.
;

loop_
_space_group_symop_operation_xyz
'x, y, z'
'-x, y+1/2, -z+1/2'
'-x, -y, -z'
'x, -y-1/2, z-1/2'

loop_
_atom_site_type_symbol
_atom_site_label
_atom_site_fract_x
_atom_site_fract_y
_atom_site_fract_z
_atom_site_U_iso_or_equiv
_atom_site_adp_type
_atom_site_calc_flag
_atom_site_occupancy
S S1 0.26097(5) 1.10814(3) 0.80444(2) 0.03105(12) Uani d 1
N N1 0.24791(15) 0.95402(9) 0.73631(4) 0.0268(3) Uani d 1
N N2 0.35953(16) 0.91412(9) 0.82151(4) 0.0275(3) Uani d 1
N N3 0.12735(17) 0.58633(10) 0.45410(4) 0.0326(3) Uani d 1
N N4 0.75955(18) 0.54619(10) 1.07267(5) 0.0361(3) Uani d 1
C C1 0.34216(19) 0.77758(11) 0.76064(5) 0.0277(3) Uani d 1
H H1 0.3574 0.7068 0.7525 0.033 Uiso calc 1
C C2 0.15843(18) 0.62194(11) 0.50181(5) 0.0260(3) Uani d 1
C C3 0.23233(18) 0.69834(11) 0.60088(5) 0.0258(3) Uani d 1
C C4 0.08957(19) 0.72030(11) 0.51535(5) 0.0278(3) Uani d 1
H H4 0.0180 0.7611 0.4915 0.033 Uiso calc 1
C C5 0.12613(18) 0.75688(11) 0.56307(5) 0.0273(3) Uani d 1
H H5 0.0793 0.8223 0.5706 0.033 Uiso calc 1
C C6 0.26230(19) 0.56204(11) 0.53969(5) 0.0275(3) Uani d 1
H H6 0.3075 0.4960 0.5324 0.033 Uiso calc 1
C C7 0.23083(18) 0.82523(11) 0.67185(5) 0.0280(3) Uani d 1
H H7 0.1684 0.8759 0.6509 0.034 Uiso calc 1
C C8 0.29778(19) 0.59998(11) 0.58746(5) 0.0275(3) Uani d 1
H H8 0.3676 0.5588 0.6116 0.033 Uiso calc 1
C C9 0.56244(18) 0.75441(11) 0.98657(5) 0.0278(3) Uani d 1
H H9 0.5156 0.8226 0.9881 0.033 Uiso calc 1
C C10 0.27343(18) 0.73315(11) 0.65182(5) 0.0275(3) Uani d 1
H H10 0.3383 0.6850 0.6736 0.033 Uiso calc 1
C C11 0.69693(19) 0.59909(11) 1.02945(5) 0.0266(3) Uani d 1
C C12 0.27576(18) 0.85130(11) 0.72417(5) 0.0259(3) Uani d 1
C C13 0.70746(19) 0.55396(11) 0.98288(5) 0.0281(3) Uani d 1
H H13 0.7569 0.4864 0.9812 0.034 Uiso calc 1
C C14 0.64582(19) 0.60825(11) 0.93992(5) 0.0280(3) Uani d 1
H H14 0.6542 0.5763 0.9098 0.034 Uiso calc 1
C C15 0.29105(18) 0.97763(11) 0.78419(5) 0.0263(3) Uani d 1
C C16 0.46067(18) 0.73921(11) 0.84922(5) 0.0283(3) Uani d 1
H H16 0.4841 0.6691 0.8416 0.034 Uiso calc 1
C C17 0.62066(19) 0.70111(11) 1.03003(5) 0.0288(3) Uani d 1
H H17 0.6094 0.7328 1.0600 0.035 Uiso calc 1
C C18 0.38519(18) 0.81161(11) 0.80933(5) 0.0262(3) Uani d 1
C C19 0.49716(18) 0.77085(11) 0.89650(5) 0.0283(3) Uani d 1
H H19 0.4716 0.8418 0.9021 0.034 Uiso calc 1
C C20 0.20267(19) 1.29855(11) 0.76013(5) 0.0269(3) Uani d 1
H H20A 0.3254 1.3142 0.7764 0.032 Uiso calc 1
H H20B 0.1200 1.3153 0.7830 0.032 Uiso calc 1
C C21 0.2041(2) 0.48648(12) 0.44047(6) 0.0353(4) Uani d 1
H H21A 0.3341 0.4882 0.4498 0.053 Uiso calc 1
H H21B 0.1737 0.4764 0.4054 0.053 Uiso calc 1
H H21C 0.1553 0.4290 0.4572 0.053 Uiso calc 1
C C22 0.1885(2) 1.18094(11) 0.74790(5) 0.0301(3) Uani d 1
H H22A 0.2656 1.1635 0.7237 0.036 Uiso calc 1
H H22B 0.0639 1.1626 0.7343 0.036 Uiso calc 1
C C23 0.0143(2) 0.64497(13) 0.41538(6) 0.0393(4) Uani d 1
H H23A -0.0994 0.6621 0.4257 0.059 Uiso calc 1
H H23B -0.0079 0.6024 0.3860 0.059 Uiso calc 1
H H23C 0.0754 0.7093 0.4087 0.059 Uiso calc 1
C C24 0.1577(2) 1.36854(12) 0.71461(6) 0.0316(3) Uani d 1
H H24A 0.2276 1.3449 0.6897 0.038 Uiso calc 1
H H24B 0.0296 1.3610 0.7011 0.038 Uiso calc 1
C C25 0.57083(18) 0.71020(11) 0.94023(5) 0.0257(3) Uani d 1
C C26 0.7276(3) 0.58937(14) 1.11936(6) 0.0448(4) Uani d 1
H H26A 0.7862 0.6573 1.1247 0.067 Uiso calc 1
H H26B 0.7764 0.5419 1.1456 0.067 Uiso calc 1
H H26C 0.5991 0.5976 1.1188 0.067 Uiso calc 1
C C27 0.1994(2) 1.48477(13) 0.72632(7) 0.0441(4) Uani d 1
H H27A 0.1323 1.5080 0.7514 0.066 Uiso calc 1
H H27B 0.1648 1.5266 0.6971 0.066 Uiso calc 1
H H27C 0.3274 1.4931 0.7378 0.066 Uiso calc 1
C C28 0.8384(2) 0.44130(12) 1.07180(6) 0.0378(4) Uani d 1
H H28A 0.7500 0.3935 1.0544 0.057 Uiso calc 1
H H28B 0.8745 0.4165 1.1050 0.057 Uiso calc 1
H H28C 0.9429 0.4443 1.0554 0.057 Uiso calc 1

loop_
_atom_site_aniso_label
_atom_site_aniso_U_11
_atom_site_aniso_U_22
_atom_site_aniso_U_33
_atom_site_aniso_U_12
_atom_site_aniso_U_13
_atom_site_aniso_U_23
S1 0.0411(2) 0.0249(2) 0.0253(2) 0.00081(15) 0.00000(16) -0.00120(13)
N1 0.0254(6) 0.0266(6) 0.0281(7) -0.0005(5) 0.0034(5) -0.0013(5)
N2 0.0277(6) 0.0266(6) 0.0277(6) -0.0004(5) 0.0030(5) 0.0009(5)
N3 0.0387(7) 0.0337(7) 0.0241(6) 0.0033(6) 0.0012(5) -0.0021(5)
N4 0.0495(8) 0.0314(7) 0.0266(7) 0.0039(6) 0.0038(6) 0.0023(5)
C1 0.0287(7) 0.0245(7) 0.0302(8) 0.0005(6) 0.0057(6) -0.0008(6)
C2 0.0244(7) 0.0293(7) 0.0247(7) -0.0035(6) 0.0055(5) -0.0001(6)
C3 0.0242(7) 0.0275(7) 0.0264(7) -0.0011(6) 0.0058(5) 0.0011(6)
C4 0.0279(7) 0.0279(7) 0.0271(7) 0.0022(6) 0.0030(6) 0.0052(6)
C5 0.0289(7) 0.0242(7) 0.0293(8) 0.0019(6) 0.0060(6) 0.0007(6)
C6 0.0284(7) 0.0250(7) 0.0299(8) 0.0015(6) 0.0067(6) -0.0007(6)
C7 0.0264(7) 0.0295(8) 0.0275(7) 0.0012(6) 0.0024(6) 0.0015(6)
C8 0.0280(7) 0.0276(8) 0.0265(7) 0.0015(6) 0.0032(6) 0.0037(6)
C9 0.0258(7) 0.0247(7) 0.0327(8) -0.0003(6) 0.0042(6) -0.0036(6)
C10 0.0251(7) 0.0298(8) 0.0273(7) -0.0001(6) 0.0033(5) 0.0022(6)
C11 0.0247(7) 0.0274(7) 0.0277(7) -0.0034(6) 0.0044(6) -0.0005(6)
C12 0.0206(7) 0.0286(7) 0.0289(8) -0.0019(6) 0.0050(5) -0.0024(6)
C13 0.0285(7) 0.0244(7) 0.0317(8) 0.0015(6) 0.0056(6) -0.0020(6)
C14 0.0282(7) 0.0306(8) 0.0255(7) 0.0007(6) 0.0057(6) -0.0041(6)
C15 0.0230(7) 0.0275(7) 0.0281(8) -0.0026(6) 0.0036(5) -0.0010(6)
C16 0.0288(7) 0.0269(7) 0.0296(8) 0.0003(6) 0.0061(6) 0.0017(6)
C17 0.0309(7) 0.0293(8) 0.0268(8) -0.0010(6) 0.0065(6) -0.0050(6)
C18 0.0218(7) 0.0289(7) 0.0284(7) -0.0011(6) 0.0060(5) 0.0014(6)
C19 0.0247(7) 0.0278(7) 0.0325(8) 0.0001(6) 0.0051(6) 0.0009(6)
C20 0.0264(7) 0.0271(7) 0.0269(7) 0.0007(6) 0.0038(6) -0.0003(6)
C21 0.0400(8) 0.0375(9) 0.0292(8) 0.0009(7) 0.0079(6) -0.0060(6)
C22 0.0342(8) 0.0293(8) 0.0254(7) -0.0024(6) 0.0002(6) -0.0005(6)
C23 0.0493(9) 0.0411(9) 0.0253(8) 0.0017(8) -0.0004(7) 0.0002(7)
C24 0.0293(8) 0.0347(8) 0.0311(8) 0.0048(6) 0.0059(6) 0.0051(6)
C25 0.0221(7) 0.0274(7) 0.0277(7) -0.0020(6) 0.0043(5) -0.0006(6)
C26 0.0611(11) 0.0480(10) 0.0251(8) 0.0043(8) 0.0066(8) 0.0021(7)
C27 0.0385(9) 0.0329(9) 0.0618(12) 0.0038(7) 0.0107(8) 0.0122(8)
C28 0.0381(9) 0.0349(9) 0.0406(9) 0.0042(7) 0.0068(7) 0.0095(7)

loop_
_atom_type_symbol
_atom_type_description
_atom_type_scat_dispersion_real
_atom_type_scat_dispersion_imag
_atom_type_scat_source
C C 0.0033 0.0016 'International Tables Vol C Tables 4.2.6.8 and 6.1.1.4'
H H 0.0000 0.0000 'International Tables Vol C Tables 4.2.6.8 and 6.1.1.4'
N N 0.0061 0.0033 'International Tables Vol C Tables 4.2.6.8 and 6.1.1.4'
S S 0.1246 0.1234 'International Tables Vol C Tables 4.2.6.8 and 6.1.1.4'

loop_
_geom_angle_atom_site_label_1
_geom_angle_atom_site_label_2
_geom_angle_atom_site_label_3
_geom_angle
C15 S1 C22 103.73(7)
C15 N1 C12 115.53(12)
C15 N2 C18 115.65(12)
C2 N3 C23 121.63(13)
C2 N3 C21 121.11(12)
C23 N3 C21 117.25(12)
C11 N4 C28 120.65(13)
C11 N4 C26 120.10(13)
C28 N4 C26 118.85(13)
C18 C1 C12 118.99(13)
C18 C1 H1 120.5
C12 C1 H1 120.5
N3 C2 C6 121.25(13)
N3 C2 C4 121.79(13)
C6 C2 C4 116.97(13)
C8 C3 C5 116.50(13)
C8 C3 C10 119.50(13)
C5 C3 C10 123.99(13)
C5 C4 C2 121.37(13)
C5 C4 H4 119.3
C2 C4 H4 119.3
C4 C5 C3 121.95(13)
C4 C5 H5 119.0
C3 C5 H5 119.0
C8 C6 C2 120.91(13)
C8 C6 H6 119.5
C2 C6 H6 119.5
C10 C7 C12 124.45(13)
C10 C7 H7 117.8
C12 C7 H7 117.8
C6 C8 C3 122.29(13)
C6 C8 H8 118.9
C3 C8 H8 118.9
C17 C9 C25 122.70(13)
C17 C9 H9 118.6
C25 C9 H9 118.6
C7 C10 C3 128.96(13)
C7 C10 H10 115.5
C3 C10 H10 115.5
N4 C11 C17 120.94(13)
N4 C11 C13 121.72(13)
C17 C11 C13 117.34(13)
N1 C12 C1 120.46(13)
N1 C12 C7 115.82(12)
C1 C12 C7 123.72(13)
C14 C13 C11 121.09(13)
C14 C13 H13 119.5
C11 C13 H13 119.5
C13 C14 C25 121.86(13)
C13 C14 H14 119.1
C25 C14 H14 119.1
N2 C15 N1 128.61(13)
N2 C15 S1 111.65(10)
N1 C15 S1 119.74(11)
C19 C16 C18 122.09(13)
C19 C16 H16 119.0
C18 C16 H16 119.0
C9 C17 C11 120.46(13)
C9 C17 H17 119.8
C11 C17 H17 119.8
N2 C18 C1 120.73(13)
N2 C18 C16 117.41(13)
C1 C18 C16 121.86(13)
C16 C19 C25 129.28(14)
C16 C19 H19 115.4
C25 C19 H19 115.4
C22 C20 C24 112.62(12)
C22 C20 H20A 109.1
C24 C20 H20A 109.1
C22 C20 H20B 109.1
C24 C20 H20B 109.1
H20A C20 H20B 107.8
N3 C21 H21A 109.5
N3 C21 H21B 109.5
H21A C21 H21B 109.5
N3 C21 H21C 109.5
H21A C21 H21C 109.5
H21B C21 H21C 109.5
C20 C22 S1 107.68(10)
C20 C22 H22A 110.2
S1 C22 H22A 110.2
C20 C22 H22B 110.2
S1 C22 H22B 110.2
H22A C22 H22B 108.5
N3 C23 H23A 109.5
N3 C23 H23B 109.5
H23A C23 H23B 109.5
N3 C23 H23C 109.5
H23A C23 H23C 109.5
H23B C23 H23C 109.5
C27 C24 C20 111.93(13)
C27 C24 H24A 109.2
C20 C24 H24A 109.2
C27 C24 H24B 109.2
C20 C24 H24B 109.2
H24A C24 H24B 107.9
C9 C25 C14 116.53(13)
C9 C25 C19 118.42(13)
C14 C25 C19 125.02(13)
N4 C26 H26A 109.5
N4 C26 H26B 109.5
H26A C26 H26B 109.5
N4 C26 H26C 109.5
H26A C26 H26C 109.5
H26B C26 H26C 109.5
C24 C27 H27A 109.5
C24 C27 H27B 109.5
H27A C27 H27B 109.5
C24 C27 H27C 109.5
H27A C27 H27C 109.5
H27B C27 H27C 109.5
N4 C28 H28A 109.5
N4 C28 H28B 109.5
H28A C28 H28B 109.5
N4 C28 H28C 109.5
H28A C28 H28C 109.5
H28B C28 H28C 109.5

loop_
_geom_bond_atom_site_label_1
_geom_bond_atom_site_label_2
_geom_bond_distance
S1 C15 1.7597(15)
S1 C22 1.8076(15)
N1 C15 1.3348(18)
N1 C12 1.3590(18)
N2 C15 1.3339(18)
N2 C18 1.3538(18)
N3 C2 1.3679(18)
N3 C23 1.4463(19)
N3 C21 1.4539(19)
N4 C11 1.3742(18)
N4 C28 1.446(2)
N4 C26 1.447(2)
C1 C18 1.391(2)
C1 C12 1.395(2)
C1 H1 0.9300
C2 C6 1.409(2)
C2 C4 1.412(2)
C3 C8 1.401(2)
C3 C5 1.4069(19)
C3 C10 1.450(2)
C4 C5 1.373(2)
C4 H4 0.9300
C5 H5 0.9300
C6 C8 1.380(2)
C6 H6 0.9300
C7 C10 1.342(2)
C7 C12 1.458(2)
C7 H7 0.9300
C8 H8 0.9300
C9 C17 1.376(2)
C9 C25 1.399(2)
C9 H9 0.9300
C10 H10 0.9300
C11 C17 1.405(2)
C11 C13 1.413(2)
C13 C14 1.376(2)
C13 H13 0.9300
C14 C25 1.400(2)
C14 H14 0.9300
C16 C19 1.342(2)
C16 C18 1.4647(19)
C16 H16 0.9300
C17 H17 0.9300
C19 C25 1.4529(19)
C19 H19 0.9300
C20 C22 1.517(2)
C20 C24 1.5211(19)
C20 H20A 0.9700
C20 H20B 0.9700
C21 H21A 0.9600
C21 H21B 0.9600
C21 H21C 0.9600
C22 H22A 0.9700
C22 H22B 0.9700
C23 H23A 0.9600
C23 H23B 0.9600
C23 H23C 0.9600
C24 C27 1.519(2)
C24 H24A 0.9700
C24 H24B 0.9700
C26 H26A 0.9600
C26 H26B 0.9600
C26 H26C 0.9600
C27 H27A 0.9600
C27 H27B 0.9600
C27 H27C 0.9600
C28 H28A 0.9600
C28 H28B 0.9600
C28 H28C 0.9600

loop_
_geom_torsion_atom_site_label_1
_geom_torsion_atom_site_label_2
_geom_torsion_atom_site_label_3
_geom_torsion_atom_site_label_4
_geom_torsion
C23 N3 C2 C6 177.24(14)
C21 N3 C2 C6 -1.5(2)
C23 N3 C2 C4 -3.2(2)
C21 N3 C2 C4 177.99(13)
N3 C2 C4 C5 -177.99(13)
C6 C2 C4 C5 1.5(2)
C2 C4 C5 C3 -0.5(2)
C8 C3 C5 C4 -0.6(2)
C10 C3 C5 C4 -179.48(13)
N3 C2 C6 C8 177.99(13)
C4 C2 C6 C8 -1.5(2)
C2 C6 C8 C3 0.5(2)
C5 C3 C8 C6 0.6(2)
C10 C3 C8 C6 179.53(13)
C12 C7 C10 C3 178.55(13)
C8 C3 C10 C7 177.03(14)
C5 C3 C10 C7 -4.1(2)
C28 N4 C11 C17 -179.83(13)
C26 N4 C11 C17 7.6(2)
C28 N4 C11 C13 -0.3(2)
C26 N4 C11 C13 -172.87(14)
C15 N1 C12 C1 1.11(19)
C15 N1 C12 C7 -179.34(12)
C18 C1 C12 N1 -2.2(2)
C18 C1 C12 C7 178.32(13)
C10 C7 C12 N1 169.79(13)
C10 C7 C12 C1 -10.7(2)
N4 C11 C13 C14 -179.37(13)
C17 C11 C13 C14 0.2(2)
C11 C13 C14 C25 0.2(2)
C18 N2 C15 N1 -1.5(2)
C18 N2 C15 S1 179.25(10)
C12 N1 C15 N2 0.8(2)
C12 N1 C15 S1 180.00(10)
C22 S1 C15 N2 174.93(10)
C22 S1 C15 N1 -4.41(13)
C25 C9 C17 C11 1.8(2)
N4 C11 C17 C9 178.41(13)
C13 C11 C17 C9 -1.2(2)
C15 N2 C18 C1 0.26(19)
C15 N2 C18 C16 179.83(12)
C12 C1 C18 N2 1.4(2)
C12 C1 C18 C16 -178.11(12)
C19 C16 C18 N2 2.6(2)
C19 C16 C18 C1 -177.88(13)
C18 C16 C19 C25 179.77(13)
C24 C20 C22 S1 175.96(10)
C15 S1 C22 C20 -166.56(10)
C22 C20 C24 C27 -171.53(13)
C17 C9 C25 C14 -1.3(2)
C17 C9 C25 C19 176.85(13)
C13 C14 C25 C9 0.3(2)
C13 C14 C25 C19 -177.72(13)
C16 C19 C25 C9 -167.16(14)
C16 C19 C25 C14 10.8(2)

_cod_database_fobs_code 2241335
